data_4324855
loop_
_publ_author_name
'Gerald F. Manbeck'
'William W. Brennessel'
'Richard Eisenberg'

_publ_section_title
;
 Photoluminescent Copper(I) Complexes with Amido-Triazolato Ligands
;
_journal_name_full 'Inorganic Chemistry'
_journal_page_first 3431
_journal_page_last 3441
_journal_paper_doi 10.1021/ic102338g
_journal_volume 50
_journal_year 2011
_chemical_formula_moiety 'C53 H45 Cu N4 P2, 2(C4 H8 O)'
_chemical_formula_sum 'C61 H61 Cu N4 O2 P2'
_chemical_formula_weight 1007.62
_chemical_name_common eisjfm20
_chemical_name_systematic
;
 ?
;
_space_group_IT_number 2
_symmetry_cell_setting triclinic
_symmetry_space_group_name_Hall '-P 1'
_symmetry_space_group_name_H-M 'P -1'
_atom_sites_solution_hydrogens geom
_atom_sites_solution_primary direct
_atom_sites_solution_secondary difmap
_audit_creation_method SHELXL-97
_cell_angle_alpha 82.476(4)
_cell_angle_beta 79.651(4)
_cell_angle_gamma 86.882(4)
_cell_formula_units_Z 2
_cell_length_a 11.252(3)
_cell_length_b 13.518(3)
_cell_length_c 16.918(4)
_cell_measurement_reflns_used 3631
_cell_measurement_temperature 100.0(1)
_cell_measurement_theta_max 25.92
_cell_measurement_theta_min 2.35
_cell_volume 2508.4(11)
_computing_cell_refinement 'SAINT (Bruker, 2007)'
_computing_data_collection 'APEX2 (Bruker, 2007)'
_computing_data_reduction 'SAINT (Bruker, 2007)'
_computing_molecular_graphics 'SHELXTL (Sheldrick, 2008)'
_computing_publication_material 'SHELXTL (Sheldrick, 2008)'
_computing_structure_refinement 'SHELXL-97 (Sheldrick, 2008)'
_computing_structure_solution 'SIR97 (Altomare et al., 1999)'
_diffrn_ambient_temperature 100.0(1)
_diffrn_measured_fraction_theta_full 0.994
_diffrn_measured_fraction_theta_max 0.994
_diffrn_measurement_device_type 'Bruker SMART APEX II CCD Platform'
_diffrn_measurement_method 'area detector, \w scans per \f'
_diffrn_radiation_monochromator graphite
_diffrn_radiation_source 'fine-focus sealed tube'
_diffrn_radiation_type MoK\a
_diffrn_radiation_wavelength 0.71073
_diffrn_reflns_av_R_equivalents 0.0983
_diffrn_reflns_av_sigmaI/netI 0.1410
_diffrn_reflns_limit_h_max 13
_diffrn_reflns_limit_h_min -13
_diffrn_reflns_limit_k_max 16
_diffrn_reflns_limit_k_min -15
_diffrn_reflns_limit_l_max 20
_diffrn_reflns_limit_l_min -20
_diffrn_reflns_number 19070
_diffrn_reflns_theta_full 25.03
_diffrn_reflns_theta_max 25.03
_diffrn_reflns_theta_min 1.52
_exptl_absorpt_coefficient_mu 0.549
_exptl_absorpt_correction_T_max 0.9837
_exptl_absorpt_correction_T_min 0.8615
_exptl_absorpt_correction_type multi-scan
_exptl_absorpt_process_details 'SADABS (Sheldrick, 2007)'
_exptl_crystal_colour yellow-orange
_exptl_crystal_density_diffrn 1.334
_exptl_crystal_description needle
_exptl_crystal_F_000 1060
_exptl_crystal_size_max 0.28
_exptl_crystal_size_mid 0.10
_exptl_crystal_size_min 0.03
_refine_diff_density_max 0.401
_refine_diff_density_min -0.414
_refine_diff_density_rms 0.079
_refine_ls_extinction_method none
_refine_ls_goodness_of_fit_ref 0.970
_refine_ls_hydrogen_treatment constr
_refine_ls_matrix_type full
_refine_ls_number_parameters 633
_refine_ls_number_reflns 8801
_refine_ls_number_restraints 0
_refine_ls_restrained_S_all 0.970
_refine_ls_R_factor_all 0.1274
_refine_ls_R_factor_gt 0.0512
_refine_ls_shift/su_max 0.000
_refine_ls_shift/su_mean 0.000
_refine_ls_structure_factor_coef Fsqd
_refine_ls_weighting_details 'calc w=1/[\s^2^(Fo^2^)+(0.0262P)^2^+0.0000P] where P=(Fo^2^+2Fc^2^)/3'
_refine_ls_weighting_scheme calc
_refine_ls_wR_factor_gt 0.0812
_refine_ls_wR_factor_ref 0.1008
_reflns_number_gt 4900
_reflns_number_total 8801
_reflns_threshold_expression >2sigma(I)
_cod_data_source_file ic102338g_si_002_1.cif
_cod_data_source_block 6
_cod_original_cell_volume 2508.2(10)
_cod_database_code 4324855

loop_
_symmetry_equiv_pos_as_xyz
'x, y, z'
'-x, -y, -z'

loop_
_atom_site_label
_atom_site_type_symbol
_atom_site_fract_x
_atom_site_fract_y
_atom_site_fract_z
_atom_site_U_iso_or_equiv
_atom_site_adp_type
_atom_site_occupancy
_atom_site_symmetry_multiplicity
_atom_site_calc_flag
_atom_site_refinement_flags
Cu1 Cu 0.88744(4) 0.25540(4) 0.32190(3) 0.01978(15) Uani 1 1 d .
P1 P 0.95830(9) 0.20696(8) 0.19771(7) 0.0186(3) Uani 1 1 d .
P2 P 0.96138(9) 0.40625(8) 0.26455(7) 0.0184(3) Uani 1 1 d .
N1 N 0.9923(3) 0.1901(2) 0.4014(2) 0.0195(8) Uani 1 1 d .
N2 N 1.1113(3) 0.1995(2) 0.3944(2) 0.0211(8) Uani 1 1 d .
N3 N 1.1385(3) 0.1598(2) 0.4655(2) 0.0199(8) Uani 1 1 d .
N4 N 0.7351(3) 0.2256(2) 0.3986(2) 0.0195(8) Uani 1 1 d .
C1 C 1.0417(3) 0.1251(3) 0.5175(2) 0.0192(10) Uani 1 1 d .
H1A H 1.0392 0.0939 0.5714 0.023 Uiso 1 1 calc R
C2 C 0.9460(3) 0.1443(3) 0.4763(2) 0.0162(9) Uani 1 1 d .
C3 C 0.8184(3) 0.1246(3) 0.5076(2) 0.0171(9) Uani 1 1 d .
C4 C 0.7945(3) 0.0634(3) 0.5812(2) 0.0184(10) Uani 1 1 d .
H4A H 0.8613 0.0329 0.6034 0.022 Uiso 1 1 calc R
C5 C 0.6800(3) 0.0444(3) 0.6238(2) 0.0218(10) Uani 1 1 d .
H5A H 0.6676 0.0022 0.6739 0.026 Uiso 1 1 calc R
C6 C 0.5837(4) 0.0895(3) 0.5905(2) 0.0220(10) Uani 1 1 d .
H6A H 0.5035 0.0797 0.6189 0.026 Uiso 1 1 calc R
C7 C 0.6028(4) 0.1479(3) 0.5172(2) 0.0203(10) Uani 1 1 d .
H7A H 0.5342 0.1763 0.4959 0.024 Uiso 1 1 calc R
C8 C 0.7188(3) 0.1684(3) 0.4712(2) 0.0147(9) Uani 1 1 d .
C9 C 1.2650(3) 0.1568(3) 0.4788(2) 0.0222(10) Uani 1 1 d .
H9A H 1.3129 0.2031 0.4362 0.027 Uiso 1 1 calc R
H9B H 1.3003 0.0886 0.4746 0.027 Uiso 1 1 calc R
C10 C 1.2721(3) 0.1857(3) 0.5605(2) 0.0193(10) Uani 1 1 d .
C11 C 1.2462(3) 0.1178(3) 0.6295(3) 0.0250(11) Uani 1 1 d .
H11A H 1.2278 0.0512 0.6250 0.030 Uiso 1 1 calc R
C12 C 1.2471(4) 0.1465(4) 0.7058(3) 0.0396(14) Uani 1 1 d .
H12A H 1.2257 0.1007 0.7533 0.048 Uiso 1 1 calc R
C13 C 1.2792(4) 0.2411(4) 0.7115(3) 0.0342(12) Uani 1 1 d .
H13A H 1.2808 0.2606 0.7632 0.041 Uiso 1 1 calc R
C14 C 1.3090(4) 0.3077(4) 0.6440(3) 0.0325(12) Uani 1 1 d .
H14A H 1.3331 0.3727 0.6485 0.039 Uiso 1 1 calc R
C15 C 1.3040(3) 0.2801(3) 0.5686(3) 0.0226(10) Uani 1 1 d .
H15A H 1.3229 0.3273 0.5217 0.027 Uiso 1 1 calc R
C16 C 0.6282(3) 0.2711(3) 0.3738(2) 0.0179(10) Uani 1 1 d .
C17 C 0.5680(4) 0.2262(3) 0.3230(2) 0.0221(10) Uani 1 1 d .
C18 C 0.4680(4) 0.2745(3) 0.2954(3) 0.0244(10) Uani 1 1 d .
H18A H 0.4282 0.2445 0.2600 0.029 Uiso 1 1 calc R
C19 C 0.4262(4) 0.3659(3) 0.3193(3) 0.0256(11) Uani 1 1 d .
H19A H 0.3583 0.3989 0.3002 0.031 Uiso 1 1 calc R
C20 C 0.4836(3) 0.4089(3) 0.3712(2) 0.0221(10) Uani 1 1 d .
H20A H 0.4532 0.4710 0.3883 0.027 Uiso 1 1 calc R
C21 C 0.5847(3) 0.3637(3) 0.3988(2) 0.0189(10) Uani 1 1 d .
C22 C 0.6095(4) 0.1245(3) 0.3013(3) 0.0287(11) Uani 1 1 d .
H22A H 0.5627 0.1056 0.2623 0.043 Uiso 1 1 calc R
H22B H 0.5975 0.0760 0.3502 0.043 Uiso 1 1 calc R
H22C H 0.6955 0.1252 0.2772 0.043 Uiso 1 1 calc R
C23 C 0.6468(4) 0.4098(3) 0.4559(2) 0.0280(11) Uani 1 1 d .
H23A H 0.6111 0.4764 0.4632 0.042 Uiso 1 1 calc R
H23B H 0.7331 0.4151 0.4334 0.042 Uiso 1 1 calc R
H23C H 0.6367 0.3678 0.5083 0.042 Uiso 1 1 calc R
C24 C 1.0070(3) 0.0794(3) 0.1818(2) 0.0190(10) Uani 1 1 d .
C25 C 1.0691(4) 0.0261(3) 0.2388(3) 0.0241(10) Uani 1 1 d .
H25A H 1.0895 0.0586 0.2808 0.029 Uiso 1 1 calc R
C26 C 1.1013(4) -0.0728(3) 0.2351(3) 0.0283(11) Uani 1 1 d .
H26A H 1.1444 -0.1080 0.2740 0.034 Uiso 1 1 calc R
C27 C 1.0712(4) -0.1208(3) 0.1753(3) 0.0291(11) Uani 1 1 d .
H27A H 1.0919 -0.1896 0.1736 0.035 Uiso 1 1 calc R
C28 C 1.0119(4) -0.0701(3) 0.1181(3) 0.0306(11) Uani 1 1 d .
H28A H 0.9935 -0.1034 0.0759 0.037 Uiso 1 1 calc R
C29 C 0.9782(4) 0.0295(3) 0.1212(3) 0.0275(11) Uani 1 1 d .
H29A H 0.9353 0.0638 0.0818 0.033 Uiso 1 1 calc R
C30 C 0.8793(4) 0.2526(3) 0.1142(2) 0.0194(10) Uani 1 1 d .
C31 C 0.9365(4) 0.2648(3) 0.0332(3) 0.0250(11) Uani 1 1 d .
H31A H 1.0191 0.2446 0.0194 0.030 Uiso 1 1 calc R
C32 C 0.8737(4) 0.3059(3) -0.0268(3) 0.0278(11) Uani 1 1 d .
H32A H 0.9131 0.3135 -0.0818 0.033 Uiso 1 1 calc R
C33 C 0.7540(4) 0.3359(3) -0.0074(3) 0.0343(12) Uani 1 1 d .
H33A H 0.7112 0.3646 -0.0489 0.041 Uiso 1 1 calc R
C34 C 0.6965(4) 0.3243(3) 0.0721(3) 0.0280(11) Uani 1 1 d .
H34A H 0.6138 0.3443 0.0853 0.034 Uiso 1 1 calc R
C35 C 0.7584(4) 0.2839(3) 0.1325(3) 0.0236(10) Uani 1 1 d .
H35A H 0.7184 0.2772 0.1873 0.028 Uiso 1 1 calc R
C36 C 1.0987(3) 0.2760(3) 0.1691(2) 0.0176(10) Uani 1 1 d .
C37 C 1.2033(4) 0.2408(3) 0.1221(2) 0.0211(10) Uani 1 1 d .
H37A H 1.2044 0.1773 0.1036 0.025 Uiso 1 1 calc R
C38 C 1.3062(4) 0.2981(3) 0.1021(2) 0.0244(11) Uani 1 1 d .
H38A H 1.3780 0.2731 0.0714 0.029 Uiso 1 1 calc R
C39 C 1.3028(4) 0.3914(3) 0.1275(2) 0.0223(10) Uani 1 1 d .
H39A H 1.3718 0.4317 0.1128 0.027 Uiso 1 1 calc R
C40 C 1.1988(3) 0.4265(3) 0.1743(2) 0.0203(10) Uani 1 1 d .
H40A H 1.1974 0.4909 0.1914 0.024 Uiso 1 1 calc R
C41 C 1.0977(3) 0.3693(3) 0.1964(2) 0.0161(9) Uani 1 1 d .
C42 C 0.8702(4) 0.4791(3) 0.1979(2) 0.0202(10) Uani 1 1 d .
C43 C 0.9124(4) 0.5166(3) 0.1181(3) 0.0241(11) Uani 1 1 d .
H43A H 0.9956 0.5080 0.0960 0.029 Uiso 1 1 calc R
C44 C 0.8350(4) 0.5663(3) 0.0700(3) 0.0285(11) Uani 1 1 d .
H44A H 0.8651 0.5907 0.0152 0.034 Uiso 1 1 calc R
C45 C 0.7144(4) 0.5804(3) 0.1017(3) 0.0258(11) Uani 1 1 d .
H45A H 0.6614 0.6149 0.0688 0.031 Uiso 1 1 calc R
C46 C 0.6709(4) 0.5442(3) 0.1812(3) 0.0253(11) Uani 1 1 d .
H46A H 0.5881 0.5542 0.2035 0.030 Uiso 1 1 calc R
C47 C 0.7482(4) 0.4934(3) 0.2282(3) 0.0237(10) Uani 1 1 d .
H47A H 0.7173 0.4676 0.2826 0.028 Uiso 1 1 calc R
C48 C 1.0152(4) 0.4964(3) 0.3196(2) 0.0214(10) Uani 1 1 d .
C49 C 0.9814(3) 0.5965(3) 0.3115(3) 0.0234(10) Uani 1 1 d .
H49A H 0.9329 0.6220 0.2725 0.028 Uiso 1 1 calc R
C50 C 1.0179(4) 0.6600(3) 0.3603(3) 0.0305(12) Uani 1 1 d .
H50A H 0.9935 0.7285 0.3546 0.037 Uiso 1 1 calc R
C51 C 1.0893(4) 0.6243(3) 0.4167(3) 0.0318(12) Uani 1 1 d .
H51A H 1.1139 0.6677 0.4502 0.038 Uiso 1 1 calc R
C52 C 1.1247(4) 0.5241(3) 0.4237(3) 0.0290(11) Uani 1 1 d .
H52A H 1.1750 0.4989 0.4617 0.035 Uiso 1 1 calc R
C53 C 1.0879(4) 0.4613(3) 0.3763(3) 0.0243(10) Uani 1 1 d .
H53A H 1.1123 0.3927 0.3822 0.029 Uiso 1 1 calc R
O1 O 0.6394(3) 0.9023(2) 0.0002(2) 0.0470(9) Uani 1 1 d .
O2 O 0.3960(3) 0.6496(2) 0.16700(19) 0.0352(8) Uani 1 1 d .
C54 C 0.7052(5) 0.8967(4) 0.0662(3) 0.0510(15) Uani 1 1 d .
H54A H 0.7935 0.8932 0.0464 0.061 Uiso 1 1 calc R
H54B H 0.6824 0.8375 0.1062 0.061 Uiso 1 1 calc R
C55 C 0.6679(4) 0.9931(4) 0.1032(3) 0.0463(14) Uani 1 1 d .
H55A H 0.5890 0.9872 0.1401 0.056 Uiso 1 1 calc R
H55B H 0.7295 1.0122 0.1330 0.056 Uiso 1 1 calc R
C56 C 0.6597(5) 1.0672(4) 0.0282(3) 0.0437(14) Uani 1 1 d .
H56A H 0.5864 1.1110 0.0372 0.052 Uiso 1 1 calc R
H56B H 0.7316 1.1092 0.0139 0.052 Uiso 1 1 calc R
C57 C 0.6537(5) 1.0029(4) -0.0384(3) 0.0456(14) Uani 1 1 d .
H57A H 0.5844 1.0248 -0.0658 0.055 Uiso 1 1 calc R
H57B H 0.7288 1.0080 -0.0792 0.055 Uiso 1 1 calc R
C58 C 0.3252(4) 0.6453(3) 0.2459(3) 0.0362(12) Uani 1 1 d .
H58A H 0.3332 0.5782 0.2762 0.043 Uiso 1 1 calc R
H58B H 0.2389 0.6595 0.2424 0.043 Uiso 1 1 calc R
C59 C 0.3720(4) 0.7231(3) 0.2874(3) 0.0340(12) Uani 1 1 d .
H59A H 0.4370 0.6949 0.3170 0.041 Uiso 1 1 calc R
H59B H 0.3064 0.7519 0.3258 0.041 Uiso 1 1 calc R
C60 C 0.4208(4) 0.8014(3) 0.2168(3) 0.0338(12) Uani 1 1 d .
H60A H 0.3694 0.8633 0.2174 0.041 Uiso 1 1 calc R
H60B H 0.5046 0.8181 0.2190 0.041 Uiso 1 1 calc R
C61 C 0.4163(5) 0.7516(4) 0.1421(3) 0.0489(15) Uani 1 1 d .
H61A H 0.3504 0.7824 0.1145 0.059 Uiso 1 1 calc R
H61B H 0.4937 0.7600 0.1037 0.059 Uiso 1 1 calc R

loop_
_atom_site_aniso_label
_atom_site_aniso_U_11
_atom_site_aniso_U_22
_atom_site_aniso_U_33
_atom_site_aniso_U_23
_atom_site_aniso_U_13
_atom_site_aniso_U_12
Cu1 0.0179(3) 0.0218(3) 0.0186(3) -0.0002(2) -0.0026(2) 0.0011(2)
P1 0.0200(6) 0.0182(6) 0.0182(6) -0.0027(5) -0.0044(5) 0.0000(5)
P2 0.0179(6) 0.0184(6) 0.0189(7) -0.0032(5) -0.0029(5) 0.0010(5)
N1 0.0153(19) 0.020(2) 0.023(2) -0.0002(17) -0.0047(16) 0.0024(15)
N2 0.0164(19) 0.021(2) 0.026(2) -0.0014(17) -0.0062(16) 0.0049(16)
N3 0.0175(19) 0.022(2) 0.022(2) -0.0019(17) -0.0086(16) 0.0018(16)
N4 0.0157(19) 0.020(2) 0.023(2) 0.0022(17) -0.0059(16) 0.0022(15)
C1 0.019(2) 0.019(2) 0.018(3) 0.000(2) -0.0014(19) -0.0016(19)
C2 0.017(2) 0.012(2) 0.020(3) -0.0048(19) -0.0024(18) 0.0023(18)
C3 0.019(2) 0.014(2) 0.017(2) -0.0038(19) -0.0014(18) 0.0004(18)
C4 0.018(2) 0.020(2) 0.018(2) -0.004(2) -0.0069(18) 0.0033(18)
C5 0.023(2) 0.022(3) 0.019(3) 0.000(2) -0.0011(19) -0.001(2)
C6 0.019(2) 0.021(3) 0.025(3) -0.003(2) 0.0014(19) -0.0040(19)
C7 0.018(2) 0.020(2) 0.023(3) -0.004(2) -0.0054(19) 0.0053(19)
C8 0.017(2) 0.014(2) 0.015(2) -0.0060(18) -0.0024(18) 0.0010(18)
C9 0.010(2) 0.028(3) 0.028(3) -0.004(2) -0.0035(19) 0.0034(19)
C10 0.015(2) 0.020(2) 0.023(3) -0.004(2) -0.0047(18) 0.0040(18)
C11 0.017(2) 0.023(3) 0.032(3) 0.005(2) -0.006(2) 0.002(2)
C12 0.021(3) 0.069(4) 0.025(3) 0.009(3) -0.005(2) 0.005(3)
C13 0.028(3) 0.050(4) 0.028(3) -0.013(3) -0.012(2) 0.010(2)
C14 0.027(3) 0.034(3) 0.041(3) -0.015(3) -0.012(2) 0.002(2)
C15 0.017(2) 0.026(3) 0.024(3) -0.002(2) -0.0037(19) 0.002(2)
C16 0.017(2) 0.020(2) 0.015(2) 0.0037(19) -0.0030(18) -0.0005(19)
C17 0.020(2) 0.022(3) 0.021(3) 0.003(2) 0.0009(19) -0.004(2)
C18 0.023(2) 0.025(3) 0.027(3) -0.002(2) -0.008(2) -0.004(2)
C19 0.018(2) 0.030(3) 0.028(3) 0.005(2) -0.008(2) 0.004(2)
C20 0.020(2) 0.021(3) 0.022(3) -0.001(2) 0.0012(19) 0.0048(19)
C21 0.018(2) 0.024(3) 0.013(2) -0.0012(19) -0.0010(18) 0.0022(19)
C22 0.025(3) 0.027(3) 0.037(3) -0.004(2) -0.012(2) -0.001(2)
C23 0.030(3) 0.029(3) 0.025(3) -0.006(2) -0.004(2) 0.001(2)
C24 0.021(2) 0.018(2) 0.017(2) -0.0046(19) 0.0013(19) -0.0033(19)
C25 0.035(3) 0.020(3) 0.020(3) -0.006(2) -0.010(2) 0.003(2)
C26 0.034(3) 0.027(3) 0.026(3) -0.005(2) -0.014(2) 0.010(2)
C27 0.039(3) 0.013(2) 0.035(3) -0.004(2) -0.008(2) 0.004(2)
C28 0.043(3) 0.024(3) 0.029(3) -0.012(2) -0.012(2) 0.002(2)
C29 0.036(3) 0.022(3) 0.027(3) -0.003(2) -0.013(2) 0.002(2)
C30 0.028(2) 0.015(2) 0.018(2) -0.0043(19) -0.0068(19) -0.0043(19)
C31 0.029(3) 0.021(3) 0.026(3) -0.007(2) -0.007(2) -0.001(2)
C32 0.042(3) 0.023(3) 0.020(3) -0.001(2) -0.011(2) -0.006(2)
C33 0.046(3) 0.023(3) 0.040(3) 0.003(2) -0.028(3) -0.005(2)
C34 0.026(3) 0.020(3) 0.040(3) -0.001(2) -0.015(2) 0.001(2)
C35 0.024(2) 0.017(2) 0.029(3) -0.002(2) -0.001(2) -0.0020(19)
C36 0.019(2) 0.020(2) 0.015(2) -0.0004(19) -0.0054(18) 0.0018(19)
C37 0.028(3) 0.020(3) 0.017(3) -0.004(2) -0.007(2) 0.004(2)
C38 0.019(2) 0.035(3) 0.018(3) -0.001(2) -0.0008(19) 0.004(2)
C39 0.020(2) 0.028(3) 0.020(3) -0.003(2) -0.0065(19) -0.002(2)
C40 0.022(2) 0.023(3) 0.017(3) 0.000(2) -0.0073(19) 0.002(2)
C41 0.020(2) 0.017(2) 0.013(2) -0.0008(18) -0.0070(18) -0.0002(18)
C42 0.026(2) 0.014(2) 0.020(3) 0.0019(19) -0.0063(19) 0.0029(19)
C43 0.020(2) 0.021(3) 0.030(3) 0.000(2) -0.003(2) 0.000(2)
C44 0.036(3) 0.027(3) 0.021(3) 0.005(2) -0.006(2) 0.000(2)
C45 0.028(3) 0.023(3) 0.027(3) 0.000(2) -0.010(2) 0.005(2)
C46 0.017(2) 0.031(3) 0.027(3) -0.003(2) -0.006(2) 0.007(2)
C47 0.025(2) 0.029(3) 0.016(2) -0.003(2) -0.0018(19) 0.004(2)
C48 0.022(2) 0.023(3) 0.020(3) -0.009(2) -0.0035(19) 0.0017(19)
C49 0.020(2) 0.022(3) 0.029(3) -0.006(2) -0.004(2) -0.002(2)
C50 0.031(3) 0.018(3) 0.043(3) -0.010(2) -0.004(2) 0.001(2)
C51 0.034(3) 0.029(3) 0.036(3) -0.017(2) -0.006(2) -0.003(2)
C52 0.031(3) 0.031(3) 0.029(3) -0.006(2) -0.013(2) -0.002(2)
C53 0.028(3) 0.020(2) 0.026(3) -0.005(2) -0.007(2) 0.002(2)
O1 0.052(2) 0.038(2) 0.048(2) -0.0029(18) -0.0042(18) 0.0013(18)
O2 0.043(2) 0.030(2) 0.037(2) -0.0088(16) -0.0161(17) 0.0046(16)
C54 0.051(4) 0.055(4) 0.048(4) 0.002(3) -0.017(3) -0.006(3)
C55 0.045(3) 0.047(4) 0.047(4) 0.001(3) -0.013(3) -0.002(3)
C56 0.052(3) 0.035(3) 0.047(4) -0.002(3) -0.017(3) 0.000(3)
C57 0.054(4) 0.039(3) 0.041(3) 0.003(3) -0.006(3) -0.002(3)
C58 0.038(3) 0.031(3) 0.039(3) -0.003(2) -0.006(2) -0.003(2)
C59 0.042(3) 0.031(3) 0.032(3) -0.006(2) -0.012(2) -0.005(2)
C60 0.032(3) 0.034(3) 0.035(3) -0.003(2) -0.004(2) -0.007(2)
C61 0.065(4) 0.041(4) 0.041(4) -0.005(3) -0.004(3) -0.014(3)

loop_
_atom_type_symbol
_atom_type_description
_atom_type_scat_dispersion_real
_atom_type_scat_dispersion_imag
_atom_type_scat_source
C C 0.0033 0.0016 'International Tables Vol C Tables 4.2.6.8 and 6.1.1.4'
H H 0.0000 0.0000 'International Tables Vol C Tables 4.2.6.8 and 6.1.1.4'
N N 0.0061 0.0033 'International Tables Vol C Tables 4.2.6.8 and 6.1.1.4'
O O 0.0106 0.0060 'International Tables Vol C Tables 4.2.6.8 and 6.1.1.4'
P P 0.1023 0.0942 'International Tables Vol C Tables 4.2.6.8 and 6.1.1.4'
Cu Cu 0.3201 1.2651 'International Tables Vol C Tables 4.2.6.8 and 6.1.1.4'

loop_
_geom_angle_atom_site_label_1
_geom_angle_atom_site_label_2
_geom_angle_atom_site_label_3
_geom_angle
N4 Cu1 N1 93.21(13)
N4 Cu1 P2 128.86(10)
N1 Cu1 P2 109.80(10)
N4 Cu1 P1 130.93(10)
N1 Cu1 P1 109.09(10)
P2 Cu1 P1 84.51(4)
C24 P1 C30 105.16(19)
C24 P1 C36 103.53(18)
C30 P1 C36 101.55(18)
C24 P1 Cu1 123.55(14)
C30 P1 Cu1 118.76(14)
C36 P1 Cu1 100.63(13)
C48 P2 C42 105.09(19)
C48 P2 C41 103.57(18)
C42 P2 C41 104.39(18)
C48 P2 Cu1 124.45(14)
C42 P2 Cu1 115.24(14)
C41 P2 Cu1 101.64(13)
N2 N1 C2 110.2(3)
N2 N1 Cu1 125.9(3)
C2 N1 Cu1 123.0(3)
N3 N2 N1 105.5(3)
N2 N3 C1 112.4(3)
N2 N3 C9 120.0(3)
C1 N3 C9 127.7(3)
C8 N4 C16 115.7(3)
C8 N4 Cu1 128.9(3)
C16 N4 Cu1 115.4(3)
N3 C1 C2 105.4(4)
N3 C1 H1A 127.3
C2 C1 H1A 127.3
N1 C2 C1 106.5(3)
N1 C2 C3 126.2(4)
C1 C2 C3 127.2(4)
C4 C3 C8 119.0(4)
C4 C3 C2 115.8(4)
C8 C3 C2 125.0(4)
C5 C4 C3 124.1(4)
C5 C4 H4A 118.0
C3 C4 H4A 118.0
C4 C5 C6 117.2(4)
C4 C5 H5A 121.4
C6 C5 H5A 121.4
C7 C6 C5 120.8(4)
C7 C6 H6A 119.6
C5 C6 H6A 119.6
C6 C7 C8 123.7(4)
C6 C7 H7A 118.1
C8 C7 H7A 118.1
N4 C8 C7 122.6(4)
N4 C8 C3 122.3(3)
C7 C8 C3 115.2(4)
N3 C9 C10 111.1(3)
N3 C9 H9A 109.4
C10 C9 H9A 109.4
N3 C9 H9B 109.4
C10 C9 H9B 109.4
H9A C9 H9B 108.0
C15 C10 C11 118.4(4)
C15 C10 C9 120.9(4)
C11 C10 C9 120.7(4)
C10 C11 C12 120.4(4)
C10 C11 H11A 119.8
C12 C11 H11A 119.8
C13 C12 C11 119.3(5)
C13 C12 H12A 120.3
C11 C12 H12A 120.3
C14 C13 C12 120.9(5)
C14 C13 H13A 119.5
C12 C13 H13A 119.5
C13 C14 C15 119.6(5)
C13 C14 H14A 120.2
C15 C14 H14A 120.2
C10 C15 C14 121.1(4)
C10 C15 H15A 119.4
C14 C15 H15A 119.4
C17 C16 C21 119.6(4)
C17 C16 N4 120.7(4)
C21 C16 N4 119.7(4)
C18 C17 C16 119.9(4)
C18 C17 C22 120.7(4)
C16 C17 C22 119.3(4)
C19 C18 C17 120.3(4)
C19 C18 H18A 119.8
C17 C18 H18A 119.8
C20 C19 C18 119.7(4)
C20 C19 H19A 120.2
C18 C19 H19A 120.2
C19 C20 C21 121.6(4)
C19 C20 H20A 119.2
C21 C20 H20A 119.2
C20 C21 C16 118.8(4)
C20 C21 C23 121.8(4)
C16 C21 C23 119.3(4)
C17 C22 H22A 109.5
C17 C22 H22B 109.5
H22A C22 H22B 109.5
C17 C22 H22C 109.5
H22A C22 H22C 109.5
H22B C22 H22C 109.5
C21 C23 H23A 109.5
C21 C23 H23B 109.5
H23A C23 H23B 109.5
C21 C23 H23C 109.5
H23A C23 H23C 109.5
H23B C23 H23C 109.5
C29 C24 C25 118.1(4)
C29 C24 P1 124.7(3)
C25 C24 P1 117.0(3)
C26 C25 C24 121.0(4)
C26 C25 H25A 119.5
C24 C25 H25A 119.5
C27 C26 C25 120.0(4)
C27 C26 H26A 120.0
C25 C26 H26A 120.0
C28 C27 C26 120.3(4)
C28 C27 H27A 119.8
C26 C27 H27A 119.8
C27 C28 C29 120.4(4)
C27 C28 H28A 119.8
C29 C28 H28A 119.8
C28 C29 C24 120.2(4)
C28 C29 H29A 119.9
C24 C29 H29A 119.9
C35 C30 C31 118.5(4)
C35 C30 P1 118.3(3)
C31 C30 P1 123.1(3)
C32 C31 C30 120.3(4)
C32 C31 H31A 119.8
C30 C31 H31A 119.8
C33 C32 C31 120.3(4)
C33 C32 H32A 119.8
C31 C32 H32A 119.8
C34 C33 C32 119.9(4)
C34 C33 H33A 120.0
C32 C33 H33A 120.0
C33 C34 C35 120.3(4)
C33 C34 H34A 119.8
C35 C34 H34A 119.8
C34 C35 C30 120.7(4)
C34 C35 H35A 119.7
C30 C35 H35A 119.7
C37 C36 C41 119.5(4)
C37 C36 P1 123.8(3)
C41 C36 P1 116.7(3)
C38 C37 C36 120.5(4)
C38 C37 H37A 119.8
C36 C37 H37A 119.8
C39 C38 C37 119.4(4)
C39 C38 H38A 120.3
C37 C38 H38A 120.3
C38 C39 C40 120.2(4)
C38 C39 H39A 119.9
C40 C39 H39A 119.9
C41 C40 C39 120.9(4)
C41 C40 H40A 119.5
C39 C40 H40A 119.5
C40 C41 C36 119.5(4)
C40 C41 P2 123.4(3)
C36 C41 P2 117.0(3)
C43 C42 C47 117.9(4)
C43 C42 P2 124.7(3)
C47 C42 P2 117.3(3)
C44 C43 C42 121.0(4)
C44 C43 H43A 119.5
C42 C43 H43A 119.5
C45 C44 C43 120.0(4)
C45 C44 H44A 120.0
C43 C44 H44A 120.0
C44 C45 C46 119.8(4)
C44 C45 H45A 120.1
C46 C45 H45A 120.1
C47 C46 C45 119.7(4)
C47 C46 H46A 120.1
C45 C46 H46A 120.1
C46 C47 C42 121.5(4)
C46 C47 H47A 119.2
C42 C47 H47A 119.2
C49 C48 C53 118.7(4)
C49 C48 P2 123.2(3)
C53 C48 P2 118.0(3)
C48 C49 C50 120.3(4)
C48 C49 H49A 119.8
C50 C49 H49A 119.8
C51 C50 C49 120.6(4)
C51 C50 H50A 119.7
C49 C50 H50A 119.7
C50 C51 C52 118.9(4)
C50 C51 H51A 120.6
C52 C51 H51A 120.6
C53 C52 C51 120.6(4)
C53 C52 H52A 119.7
C51 C52 H52A 119.7
C52 C53 C48 120.9(4)
C52 C53 H53A 119.5
C48 C53 H53A 119.5
C57 O1 C54 104.3(4)
C61 O2 C58 105.3(3)
O1 C54 C55 103.9(4)
O1 C54 H54A 111.0
C55 C54 H54A 111.0
O1 C54 H54B 111.0
C55 C54 H54B 111.0
H54A C54 H54B 109.0
C56 C55 C54 101.7(4)
C56 C55 H55A 111.4
C54 C55 H55A 111.4
C56 C55 H55B 111.4
C54 C55 H55B 111.4
H55A C55 H55B 109.3
C57 C56 C55 104.9(4)
C57 C56 H56A 110.8
C55 C56 H56A 110.8
C57 C56 H56B 110.8
C55 C56 H56B 110.8
H56A C56 H56B 108.8
O1 C57 C56 106.6(4)
O1 C57 H57A 110.4
C56 C57 H57A 110.4
O1 C57 H57B 110.4
C56 C57 H57B 110.4
H57A C57 H57B 108.6
O2 C58 C59 106.7(4)
O2 C58 H58A 110.4
C59 C58 H58A 110.4
O2 C58 H58B 110.4
C59 C58 H58B 110.4
H58A C58 H58B 108.6
C58 C59 C60 102.8(4)
C58 C59 H59A 111.2
C60 C59 H59A 111.2
C58 C59 H59B 111.2
C60 C59 H59B 111.2
H59A C59 H59B 109.1
C61 C60 C59 104.1(4)
C61 C60 H60A 110.9
C59 C60 H60A 110.9
C61 C60 H60B 110.9
C59 C60 H60B 110.9
H60A C60 H60B 109.0
O2 C61 C60 107.9(4)
O2 C61 H61A 110.1
C60 C61 H61A 110.1
O2 C61 H61B 110.1
C60 C61 H61B 110.1
H61A C61 H61B 108.4

loop_
_geom_bond_atom_site_label_1
_geom_bond_atom_site_label_2
_geom_bond_distance
Cu1 N4 1.981(3)
Cu1 N1 2.031(3)
Cu1 P2 2.2733(13)
Cu1 P1 2.2760(13)
P1 C24 1.820(4)
P1 C30 1.826(4)
P1 C36 1.835(4)
P2 C48 1.817(4)
P2 C42 1.819(4)
P2 C41 1.834(4)
N1 N2 1.334(4)
N1 C2 1.362(5)
N2 N3 1.332(4)
N3 C1 1.336(5)
N3 C9 1.478(5)
N4 C8 1.351(5)
N4 C16 1.426(5)
C1 C2 1.381(5)
C1 H1A 0.9500
C2 C3 1.463(5)
C3 C4 1.393(5)
C3 C8 1.438(5)
C4 C5 1.378(5)
C4 H4A 0.9500
C5 C6 1.386(5)
C5 H5A 0.9500
C6 C7 1.370(5)
C6 H6A 0.9500
C7 C8 1.416(5)
C7 H7A 0.9500
C9 C10 1.501(5)
C9 H9A 0.9900
C9 H9B 0.9900
C10 C15 1.375(5)
C10 C11 1.385(5)
C11 C12 1.398(6)
C11 H11A 0.9500
C12 C13 1.367(6)
C12 H12A 0.9500
C13 C14 1.361(6)
C13 H13A 0.9500
C14 C15 1.386(6)
C14 H14A 0.9500
C15 H15A 0.9500
C16 C17 1.400(5)
C16 C21 1.408(5)
C17 C18 1.393(5)
C17 C22 1.498(5)
C18 C19 1.382(5)
C18 H18A 0.9500
C19 C20 1.379(6)
C19 H19A 0.9500
C20 C21 1.388(5)
C20 H20A 0.9500
C21 C23 1.502(5)
C22 H22A 0.9800
C22 H22B 0.9800
C22 H22C 0.9800
C23 H23A 0.9800
C23 H23B 0.9800
C23 H23C 0.9800
C24 C29 1.393(5)
C24 C25 1.394(5)
C25 C26 1.372(5)
C25 H25A 0.9500
C26 C27 1.370(6)
C26 H26A 0.9500
C27 C28 1.363(6)
C27 H27A 0.9500
C28 C29 1.383(5)
C28 H28A 0.9500
C29 H29A 0.9500
C30 C35 1.394(5)
C30 C31 1.398(5)
C31 C32 1.381(6)
C31 H31A 0.9500
C32 C33 1.380(6)
C32 H32A 0.9500
C33 C34 1.376(6)
C33 H33A 0.9500
C34 C35 1.378(6)
C34 H34A 0.9500
C35 H35A 0.9500
C36 C37 1.395(5)
C36 C41 1.398(5)
C37 C38 1.394(5)
C37 H37A 0.9500
C38 C39 1.382(5)
C38 H38A 0.9500
C39 C40 1.388(5)
C39 H39A 0.9500
C40 C41 1.378(5)
C40 H40A 0.9500
C42 C43 1.387(5)
C42 C47 1.388(5)
C43 C44 1.385(5)
C43 H43A 0.9500
C44 C45 1.379(5)
C44 H44A 0.9500
C45 C46 1.381(5)
C45 H45A 0.9500
C46 C47 1.378(5)
C46 H46A 0.9500
C47 H47A 0.9500
C48 C49 1.381(5)
C48 C53 1.391(5)
C49 C50 1.390(5)
C49 H49A 0.9500
C50 C51 1.379(6)
C50 H50A 0.9500
C51 C52 1.387(6)
C51 H51A 0.9500
C52 C53 1.368(5)
C52 H52A 0.9500
C53 H53A 0.9500
O1 C57 1.433(5)
O1 C54 1.439(6)
O2 C61 1.407(5)
O2 C58 1.422(5)
C54 C55 1.526(7)
C54 H54A 0.9900
C54 H54B 0.9900
C55 C56 1.523(6)
C55 H55A 0.9900
C55 H55B 0.9900
C56 C57 1.522(6)
C56 H56A 0.9900
C56 H56B 0.9900
C57 H57A 0.9900
C57 H57B 0.9900
C58 C59 1.506(6)
C58 H58A 0.9900
C58 H58B 0.9900
C59 C60 1.532(6)
C59 H59A 0.9900
C59 H59B 0.9900
C60 C61 1.517(6)
C60 H60A 0.9900
C60 H60B 0.9900
C61 H61A 0.9900
C61 H61B 0.9900

loop_
_geom_torsion_atom_site_label_1
_geom_torsion_atom_site_label_2
_geom_torsion_atom_site_label_3
_geom_torsion_atom_site_label_4
_geom_torsion
N4 Cu1 P1 C24 -69.6(2)
N1 Cu1 P1 C24 42.67(19)
P2 Cu1 P1 C24 151.75(16)
N4 Cu1 P1 C30 66.6(2)
N1 Cu1 P1 C30 178.88(18)
P2 Cu1 P1 C30 -72.04(15)
N4 Cu1 P1 C36 176.23(17)
N1 Cu1 P1 C36 -71.53(16)
P2 Cu1 P1 C36 37.55(13)
N4 Cu1 P2 C48 68.6(2)
N1 Cu1 P2 C48 -42.86(19)
P1 Cu1 P2 C48 -151.20(16)
N4 Cu1 P2 C42 -63.6(2)
N1 Cu1 P2 C42 -175.11(18)
P1 Cu1 P2 C42 76.56(15)
N4 Cu1 P2 C41 -175.78(17)
N1 Cu1 P2 C41 72.71(16)
P1 Cu1 P2 C41 -35.62(13)
N4 Cu1 N1 N2 -166.2(3)
P2 Cu1 N1 N2 -32.7(3)
P1 Cu1 N1 N2 58.3(3)
N4 Cu1 N1 C2 2.1(3)
P2 Cu1 N1 C2 135.6(3)
P1 Cu1 N1 C2 -133.4(3)
C2 N1 N2 N3 -0.4(4)
Cu1 N1 N2 N3 169.2(3)
N1 N2 N3 C1 0.2(4)
N1 N2 N3 C9 179.3(3)
N1 Cu1 N4 C8 -8.4(4)
P2 Cu1 N4 C8 -127.2(3)
P1 Cu1 N4 C8 110.4(3)
N1 Cu1 N4 C16 171.3(3)
P2 Cu1 N4 C16 52.5(3)
P1 Cu1 N4 C16 -69.9(3)
N2 N3 C1 C2 0.0(5)
C9 N3 C1 C2 -179.0(4)
N2 N1 C2 C1 0.4(4)
Cu1 N1 C2 C1 -169.6(3)
N2 N1 C2 C3 177.3(3)
Cu1 N1 C2 C3 7.3(6)
N3 C1 C2 N1 -0.2(4)
N3 C1 C2 C3 -177.1(4)
N1 C2 C3 C4 170.6(4)
C1 C2 C3 C4 -13.1(6)
N1 C2 C3 C8 -13.6(6)
C1 C2 C3 C8 162.7(4)
C8 C3 C4 C5 -2.5(6)
C2 C3 C4 C5 173.6(4)
C3 C4 C5 C6 0.0(6)
C4 C5 C6 C7 1.9(6)
C5 C6 C7 C8 -1.3(6)
C16 N4 C8 C7 4.9(5)
Cu1 N4 C8 C7 -175.3(3)
C16 N4 C8 C3 -174.5(4)
Cu1 N4 C8 C3 5.3(6)
C6 C7 C8 N4 179.4(4)
C6 C7 C8 C3 -1.2(6)
C4 C3 C8 N4 -177.6(4)
C2 C3 C8 N4 6.7(6)
C4 C3 C8 C7 2.9(5)
C2 C3 C8 C7 -172.7(4)
N2 N3 C9 C10 136.9(4)
C1 N3 C9 C10 -44.1(5)
N3 C9 C10 C15 -100.6(4)
N3 C9 C10 C11 79.3(5)
C15 C10 C11 C12 3.0(6)
C9 C10 C11 C12 -176.8(4)
C10 C11 C12 C13 -3.0(6)
C11 C12 C13 C14 0.7(7)
C12 C13 C14 C15 1.6(7)
C11 C10 C15 C14 -0.8(6)
C9 C10 C15 C14 179.1(4)
C13 C14 C15 C10 -1.5(6)
C8 N4 C16 C17 -95.5(5)
Cu1 N4 C16 C17 84.7(4)
C8 N4 C16 C21 86.4(5)
Cu1 N4 C16 C21 -93.4(4)
C21 C16 C17 C18 1.9(6)
N4 C16 C17 C18 -176.2(4)
C21 C16 C17 C22 -175.8(4)
N4 C16 C17 C22 6.1(6)
C16 C17 C18 C19 -1.3(6)
C22 C17 C18 C19 176.4(4)
C17 C18 C19 C20 -0.4(6)
C18 C19 C20 C21 1.5(6)
C19 C20 C21 C16 -0.8(6)
C19 C20 C21 C23 -179.4(4)
C17 C16 C21 C20 -0.9(6)
N4 C16 C21 C20 177.2(4)
C17 C16 C21 C23 177.7(4)
N4 C16 C21 C23 -4.2(6)
C30 P1 C24 C29 -4.6(4)
C36 P1 C24 C29 -110.8(4)
Cu1 P1 C24 C29 136.4(3)
C30 P1 C24 C25 -179.1(3)
C36 P1 C24 C25 74.7(3)
Cu1 P1 C24 C25 -38.0(4)
C29 C24 C25 C26 0.2(6)
P1 C24 C25 C26 175.0(3)
C24 C25 C26 C27 -0.7(7)
C25 C26 C27 C28 1.5(7)
C26 C27 C28 C29 -1.9(7)
C27 C28 C29 C24 1.4(7)
C25 C24 C29 C28 -0.5(6)
P1 C24 C29 C28 -174.9(3)
C24 P1 C30 C35 120.4(3)
C36 P1 C30 C35 -132.0(3)
Cu1 P1 C30 C35 -22.9(4)
C24 P1 C30 C31 -64.6(4)
C36 P1 C30 C31 43.1(4)
Cu1 P1 C30 C31 152.1(3)
C35 C30 C31 C32 -0.7(6)
P1 C30 C31 C32 -175.7(3)
C30 C31 C32 C33 0.4(6)
C31 C32 C33 C34 -0.5(6)
C32 C33 C34 C35 0.8(7)
C33 C34 C35 C30 -1.0(6)
C31 C30 C35 C34 1.0(6)
P1 C30 C35 C34 176.3(3)
C24 P1 C36 C37 18.3(4)
C30 P1 C36 C37 -90.5(4)
Cu1 P1 C36 C37 146.9(3)
C24 P1 C36 C41 -162.0(3)
C30 P1 C36 C41 89.1(3)
Cu1 P1 C36 C41 -33.5(3)
C41 C36 C37 C38 -0.2(6)
P1 C36 C37 C38 179.4(3)
C36 C37 C38 C39 -1.7(6)
C37 C38 C39 C40 1.8(6)
C38 C39 C40 C41 0.1(6)
C39 C40 C41 C36 -2.0(6)
C39 C40 C41 P2 175.0(3)
C37 C36 C41 C40 2.1(6)
P1 C36 C41 C40 -177.5(3)
C37 C36 C41 P2 -175.2(3)
P1 C36 C41 P2 5.2(4)
C48 P2 C41 C40 -21.2(4)
C42 P2 C41 C40 88.5(4)
Cu1 P2 C41 C40 -151.3(3)
C48 P2 C41 C36 155.9(3)
C42 P2 C41 C36 -94.3(3)
Cu1 P2 C41 C36 25.8(3)
C48 P2 C42 C43 94.4(4)
C41 P2 C42 C43 -14.3(4)
Cu1 P2 C42 C43 -124.8(3)
C48 P2 C42 C47 -89.2(3)
C41 P2 C42 C47 162.1(3)
Cu1 P2 C42 C47 51.5(4)
C47 C42 C43 C44 -0.3(6)
P2 C42 C43 C44 176.1(3)
C42 C43 C44 C45 0.9(7)
C43 C44 C45 C46 -0.4(7)
C44 C45 C46 C47 -0.6(7)
C45 C46 C47 C42 1.2(7)
C43 C42 C47 C46 -0.8(6)
P2 C42 C47 C46 -177.4(3)
C42 P2 C48 C49 3.8(4)
C41 P2 C48 C49 113.1(4)
Cu1 P2 C48 C49 -132.3(3)
C42 P2 C48 C53 179.6(3)
C41 P2 C48 C53 -71.2(3)
Cu1 P2 C48 C53 43.5(4)
C53 C48 C49 C50 -1.1(6)
P2 C48 C49 C50 174.7(3)
C48 C49 C50 C51 0.7(6)
C49 C50 C51 C52 0.4(7)
C50 C51 C52 C53 -1.0(7)
C51 C52 C53 C48 0.6(7)
C49 C48 C53 C52 0.4(6)
P2 C48 C53 C52 -175.5(3)
C57 O1 C54 C55 44.2(5)
O1 C54 C55 C56 -37.4(5)
C54 C55 C56 C57 17.0(5)
C54 O1 C57 C56 -32.9(5)
C55 C56 C57 O1 8.7(5)
C61 O2 C58 C59 -37.9(5)
O2 C58 C59 C60 28.7(5)
C58 C59 C60 C61 -9.5(5)
C58 O2 C61 C60 31.3(5)
C59 C60 C61 O2 -12.7(5)
